data_1515116
loop_
_publ_author_name
'Wiggins, Kelly M.'
'Moerdyk, Jonathan P.'
'Bielawski, Christopher W.'

_publ_section_title
;
 Homonuclear bond activation using a stable N,N&#x2032;-diamidocarbene
;
_journal_issue 10
_journal_name_full 'Chemical Science'
_journal_page_first 2986
_journal_paper_doi 10.1039/c2sc20639k
_journal_volume 3
_journal_year 2012
_chemical_formula_moiety 'C36 H34 N2 O4'
_chemical_formula_sum 'C36 H34 N2 O4'
_chemical_formula_weight 558.65
_chemical_name_common DACAcenapthenedione
_chemical_name_systematic
;
?
;
_space_group_IT_number 14
_symmetry_cell_setting monoclinic
_symmetry_space_group_name_Hall '-P 2yn'
_symmetry_space_group_name_H-M 'P 1 21/n 1'
_atom_sites_solution_hydrogens geom
_atom_sites_solution_primary direct
_atom_sites_solution_secondary difmap
_audit_creation_method SHELXL-97
_cell_angle_alpha 90.00
_cell_angle_beta 91.498(4)
_cell_angle_gamma 90.00
_cell_formula_units_Z 4
_cell_length_a 11.500(2)
_cell_length_b 17.626(4)
_cell_length_c 14.155(3)
_cell_measurement_temperature 150(2)
_cell_volume 2868.2(10)
_computing_cell_refinement 'CrystalClear (Rigaku Inc., 2008)'
_computing_data_collection 'CrystalClear (Rigaku Inc., 2008)'
_computing_data_reduction 'CrystalClear (Rigaku Inc., 2008)'
_computing_structure_refinement 'SHELXL-97 (Sheldrick, 1997)'
_computing_structure_solution 'SHELXS-97 (Sheldrick, 1990)'
_diffrn_ambient_temperature 150(2)
_diffrn_measured_fraction_theta_full 0.998
_diffrn_measured_fraction_theta_max 0.998
_diffrn_measurement_device_type 'CCD area detector'
_diffrn_measurement_method 'phi and omega scans'
_diffrn_radiation_monochromator graphite
_diffrn_radiation_source 'fine-focus sealed tube'
_diffrn_radiation_type MoK\a
_diffrn_radiation_wavelength 0.71075
_diffrn_reflns_av_R_equivalents 0.1188
_diffrn_reflns_av_sigmaI/netI 0.0683
_diffrn_reflns_limit_h_max 13
_diffrn_reflns_limit_h_min -13
_diffrn_reflns_limit_k_max 20
_diffrn_reflns_limit_k_min -20
_diffrn_reflns_limit_l_max 16
_diffrn_reflns_limit_l_min -16
_diffrn_reflns_number 40760
_diffrn_reflns_theta_full 25.00
_diffrn_reflns_theta_max 25.00
_diffrn_reflns_theta_min 3.10
_exptl_absorpt_coefficient_mu 0.084
_exptl_absorpt_correction_type none
_exptl_absorpt_process_details none
_exptl_crystal_colour yellow
_exptl_crystal_density_diffrn 1.294
_exptl_crystal_density_method 'not measured'
_exptl_crystal_description needle
_exptl_crystal_F_000 1184
_exptl_crystal_size_max 0.25
_exptl_crystal_size_mid 0.08
_exptl_crystal_size_min 0.05
_refine_diff_density_max 0.191
_refine_diff_density_min -0.185
_refine_diff_density_rms 0.039
_refine_ls_extinction_method none
_refine_ls_goodness_of_fit_ref 1.006
_refine_ls_hydrogen_treatment constr
_refine_ls_matrix_type full
_refine_ls_number_parameters 387
_refine_ls_number_reflns 5041
_refine_ls_number_restraints 0
_refine_ls_restrained_S_all 1.006
_refine_ls_R_factor_all 0.1145
_refine_ls_R_factor_gt 0.0613
_refine_ls_shift/su_max 0.000
_refine_ls_shift/su_mean 0.000
_refine_ls_structure_factor_coef Fsqd
_refine_ls_weighting_details 'calc w=1/[\s^2^(Fo^2^)+(0.0609P)^2^+1.1184P] where P=(Fo^2^+2Fc^2^)/3'
_refine_ls_weighting_scheme calc
_refine_ls_wR_factor_gt 0.1312
_refine_ls_wR_factor_ref 0.1579
_reflns_number_gt 3032
_reflns_number_total 5041
_reflns_threshold_expression >2sigma(I)
_cod_data_source_file c2sc20639k.txt
_cod_data_source_block DACAcenaphthenedione
_cod_depositor_comments
;
The following automatic conversions were performed:

'_symmetry_cell_setting' value 'Monoclinic' changed to 'monoclinic'
according to
/usr/data/users/saulius/automatic-downloads/retrospective/RSC/lib/dictionaries/cif_core.dic
dictionary named 'cif_core.dic' version 2.4.2 from 2011-04-26.

Automatic conversion script
Id: cif_fix_values 2281 2013-09-26 08:29:07Z andrius 
;
_cod_original_cell_volume 2868.1(10)
_cod_original_sg_symbol_H-M P21/n
_cod_database_code 1515116

loop_
_symmetry_equiv_pos_as_xyz
'x, y, z'
'-x+1/2, y+1/2, -z+1/2'
'-x, -y, -z'
'x-1/2, -y-1/2, z-1/2'

loop_
_atom_site_label
_atom_site_type_symbol
_atom_site_fract_x
_atom_site_fract_y
_atom_site_fract_z
_atom_site_U_iso_or_equiv
_atom_site_adp_type
_atom_site_occupancy
_atom_site_symmetry_multiplicity
_atom_site_calc_flag
_atom_site_refinement_flags
N1 N 0.86397(19) 0.31945(12) 0.90647(15) 0.0419(6) Uani 1 1 d .
O1 O 1.00262(18) 0.38189(12) 0.82727(16) 0.0626(6) Uani 1 1 d .
C1 C 0.8178(2) 0.24502(15) 0.93144(18) 0.0385(7) Uani 1 1 d .
N2 N 0.90739(18) 0.20011(12) 0.98392(15) 0.0398(6) Uani 1 1 d .
O2 O 1.09076(17) 0.15559(12) 0.99253(15) 0.0556(6) Uani 1 1 d .
C2 C 0.9744(3) 0.32529(17) 0.8710(2) 0.0476(7) Uani 1 1 d .
O3 O 0.71140(17) 0.30250(11) 1.05584(14) 0.0506(5) Uani 1 1 d .
C3 C 1.0645(2) 0.26565(16) 0.8978(2) 0.0477(7) Uani 1 1 d .
O4 O 0.85987(18) 0.20418(12) 0.77570(15) 0.0585(6) Uani 1 1 d .
C4 C 1.0222(2) 0.20220(16) 0.9597(2) 0.0444(7) Uani 1 1 d .
C5 C 1.1591(3) 0.30731(19) 0.9579(3) 0.0662(10) Uani 1 1 d .
H5A H 1.1256 0.3266 1.0144 0.099 Uiso 1 1 calc R
H5B H 1.1899 0.3486 0.9221 0.099 Uiso 1 1 calc R
H5C H 1.2206 0.2725 0.9743 0.099 Uiso 1 1 calc R
C6 C 1.1219(3) 0.23335(19) 0.8104(2) 0.0622(9) Uani 1 1 d .
H6A H 1.0669 0.2025 0.7756 0.093 Uiso 1 1 calc R
H6B H 1.1877 0.2030 0.8296 0.093 Uiso 1 1 calc R
H6C H 1.1473 0.2742 0.7711 0.093 Uiso 1 1 calc R
C7 C 0.8751(2) 0.14397(16) 1.0539(2) 0.0427(7) Uani 1 1 d .
C8 C 0.8563(2) 0.06853(16) 1.0277(2) 0.0446(7) Uani 1 1 d .
C9 C 0.8282(3) 0.01770(18) 1.0987(2) 0.0568(9) Uani 1 1 d .
H9A H 0.8142 -0.0327 1.0826 0.068 Uiso 1 1 calc R
C10 C 0.8204(3) 0.0393(2) 1.1922(3) 0.0639(10) Uani 1 1 d .
C11 C 0.8465(3) 0.1132(2) 1.2156(2) 0.0597(9) Uani 1 1 d .
H11A H 0.8442 0.1278 1.2786 0.072 Uiso 1 1 calc R
C12 C 0.8762(2) 0.16686(18) 1.1486(2) 0.0486(8) Uani 1 1 d .
C13 C 0.9126(3) 0.24444(18) 1.1805(2) 0.0617(9) Uani 1 1 d .
H13A H 0.9354 0.2429 1.2462 0.092 Uiso 1 1 calc R
H13B H 0.8488 0.2790 1.1716 0.092 Uiso 1 1 calc R
H13C H 0.9771 0.2612 1.1442 0.092 Uiso 1 1 calc R
C14 C 0.7894(4) -0.0180(3) 1.2677(3) 0.1014(15) Uani 1 1 d .
H14A H 0.8364 -0.0090 1.3237 0.152 Uiso 1 1 calc R
H14B H 0.8033 -0.0684 1.2450 0.152 Uiso 1 1 calc R
H14C H 0.7087 -0.0127 1.2824 0.152 Uiso 1 1 calc R
C15 C 0.8720(3) 0.03767(16) 0.9298(2) 0.0504(8) Uani 1 1 d .
H15A H 0.9107 0.0747 0.8922 0.076 Uiso 1 1 calc R
H15B H 0.7973 0.0263 0.9015 0.076 Uiso 1 1 calc R
H15C H 0.9180 -0.0077 0.9333 0.076 Uiso 1 1 calc R
C16 C 0.7891(2) 0.38646(16) 0.9017(2) 0.0460(7) Uani 1 1 d .
C17 C 0.7046(3) 0.39701(17) 0.8303(2) 0.0533(8) Uani 1 1 d .
C18 C 0.6325(3) 0.46093(19) 0.8365(3) 0.0594(9) Uani 1 1 d .
H18A H 0.5741 0.4678 0.7906 0.071 Uiso 1 1 calc R
C19 C 0.6444(3) 0.51372(19) 0.9070(3) 0.0608(9) Uani 1 1 d .
C20 C 0.7337(3) 0.50356(18) 0.9725(2) 0.0587(9) Uani 1 1 d .
H20A H 0.7452 0.5401 1.0193 0.070 Uiso 1 1 calc R
C21 C 0.8074(3) 0.44113(16) 0.9718(2) 0.0504(8) Uani 1 1 d .
C22 C 0.9020(3) 0.43379(17) 1.0455(2) 0.0576(9) Uani 1 1 d .
H22A H 0.9749 0.4256 1.0156 0.086 Uiso 1 1 calc R
H22B H 0.8857 0.3916 1.0859 0.086 Uiso 1 1 calc R
H22C H 0.9062 0.4794 1.0824 0.086 Uiso 1 1 calc R
C23 C 0.5629(3) 0.5815(2) 0.9127(3) 0.0859(12) Uani 1 1 d .
H23A H 0.6033 0.6233 0.9422 0.129 Uiso 1 1 calc R
H23B H 0.4968 0.5682 0.9493 0.129 Uiso 1 1 calc R
H23C H 0.5372 0.5959 0.8501 0.129 Uiso 1 1 calc R
C24 C 0.6903(3) 0.34441(19) 0.7478(2) 0.0667(10) Uani 1 1 d .
H24A H 0.7655 0.3299 0.7261 0.100 Uiso 1 1 calc R
H24B H 0.6476 0.3696 0.6978 0.100 Uiso 1 1 calc R
H24C H 0.6486 0.3000 0.7668 0.100 Uiso 1 1 calc R
C25 C 0.7117(2) 0.25273(16) 0.9962(2) 0.0430(7) Uani 1 1 d .
C26 C 0.6164(2) 0.19765(17) 0.9860(2) 0.0495(8) Uani 1 1 d .
C27 C 0.5357(3) 0.1936(2) 1.0552(3) 0.0769(11) Uani 1 1 d .
H27A H 0.5401 0.2273 1.1057 0.092 Uiso 1 1 calc R
C28 C 0.4469(4) 0.1396(3) 1.0509(4) 0.1184(18) Uani 1 1 d .
H28A H 0.3934 0.1370 1.0989 0.142 Uiso 1 1 calc R
C29 C 0.4386(4) 0.0909(3) 0.9766(4) 0.1151(17) Uani 1 1 d .
H29A H 0.3798 0.0546 0.9750 0.138 Uiso 1 1 calc R
C30 C 0.5173(3) 0.0941(2) 0.9020(3) 0.0747(11) Uani 1 1 d .
C31 C 0.5112(4) 0.0440(2) 0.8239(3) 0.0853(12) Uani 1 1 d .
H31A H 0.4545 0.0063 0.8221 0.102 Uiso 1 1 calc R
C32 C 0.5845(3) 0.0492(2) 0.7527(3) 0.0742(11) Uani 1 1 d .
H32A H 0.5765 0.0169 0.7010 0.089 Uiso 1 1 calc R
C33 C 0.6735(3) 0.10344(17) 0.7559(2) 0.0571(9) Uani 1 1 d .
H33A H 0.7239 0.1074 0.7058 0.069 Uiso 1 1 calc R
C34 C 0.6872(2) 0.15098(16) 0.8325(2) 0.0455(7) Uani 1 1 d .
C35 C 0.6086(3) 0.14829(17) 0.9073(2) 0.0510(8) Uani 1 1 d .
C36 C 0.7897(3) 0.19989(16) 0.8391(2) 0.0441(7) Uani 1 1 d .

loop_
_atom_site_aniso_label
_atom_site_aniso_U_11
_atom_site_aniso_U_22
_atom_site_aniso_U_33
_atom_site_aniso_U_23
_atom_site_aniso_U_13
_atom_site_aniso_U_12
N1 0.0443(14) 0.0376(14) 0.0436(14) 0.0047(11) -0.0026(11) -0.0044(11)
O1 0.0627(14) 0.0495(13) 0.0764(15) 0.0189(12) 0.0159(12) -0.0053(11)
C1 0.0392(15) 0.0339(15) 0.0423(16) 0.0026(13) -0.0035(13) -0.0011(13)
N2 0.0364(13) 0.0403(13) 0.0426(13) 0.0030(11) -0.0012(11) 0.0002(11)
O2 0.0430(12) 0.0566(13) 0.0671(14) 0.0112(11) 0.0005(10) 0.0036(11)
C2 0.0504(19) 0.0465(19) 0.0459(17) 0.0014(15) 0.0012(15) -0.0087(15)
O3 0.0544(13) 0.0474(12) 0.0500(12) -0.0017(10) 0.0025(10) 0.0008(10)
C3 0.0402(16) 0.0504(18) 0.0524(18) 0.0055(15) -0.0015(14) -0.0048(14)
O4 0.0576(13) 0.0685(15) 0.0495(13) -0.0092(11) 0.0021(11) -0.0046(11)
C4 0.0438(17) 0.0421(17) 0.0469(17) -0.0004(14) -0.0042(14) 0.0016(15)
C5 0.0498(19) 0.064(2) 0.084(3) 0.0034(19) -0.0072(18) -0.0141(17)
C6 0.0527(19) 0.066(2) 0.069(2) 0.0080(18) 0.0144(17) 0.0024(17)
C7 0.0380(15) 0.0445(17) 0.0456(17) 0.0074(14) 0.0035(13) 0.0026(14)
C8 0.0333(15) 0.0467(18) 0.0537(19) 0.0081(15) 0.0000(13) 0.0034(14)
C9 0.0477(18) 0.0477(19) 0.075(2) 0.0169(17) 0.0062(17) -0.0010(15)
C10 0.057(2) 0.075(3) 0.061(2) 0.027(2) 0.0154(17) 0.0074(19)
C11 0.055(2) 0.077(3) 0.0470(19) 0.0119(18) 0.0059(16) 0.0167(19)
C12 0.0443(17) 0.058(2) 0.0433(18) 0.0060(16) 0.0010(14) 0.0098(15)
C13 0.064(2) 0.070(2) 0.0506(19) -0.0080(17) -0.0071(16) 0.0100(18)
C14 0.099(3) 0.117(4) 0.088(3) 0.055(3) 0.019(2) -0.002(3)
C15 0.0501(18) 0.0394(17) 0.061(2) 0.0010(15) -0.0064(15) 0.0012(14)
C16 0.0485(17) 0.0394(17) 0.0500(18) 0.0087(14) -0.0014(15) -0.0026(14)
C17 0.0500(18) 0.0503(19) 0.059(2) 0.0102(16) -0.0037(16) -0.0060(16)
C18 0.0460(18) 0.057(2) 0.075(2) 0.0232(19) -0.0045(17) 0.0006(17)
C19 0.061(2) 0.048(2) 0.074(2) 0.0140(18) 0.0103(19) 0.0012(17)
C20 0.066(2) 0.0455(19) 0.065(2) 0.0051(16) 0.0096(18) -0.0009(17)
C21 0.0540(18) 0.0385(17) 0.059(2) 0.0039(15) 0.0058(16) -0.0040(15)
C22 0.065(2) 0.0477(19) 0.060(2) -0.0055(16) -0.0031(17) -0.0082(16)
C23 0.079(3) 0.061(2) 0.119(3) 0.024(2) 0.020(2) 0.019(2)
C24 0.073(2) 0.063(2) 0.063(2) 0.0135(18) -0.0215(18) -0.0035(19)
C25 0.0462(17) 0.0407(17) 0.0417(17) 0.0026(14) -0.0057(14) 0.0037(14)
C26 0.0415(17) 0.0530(19) 0.0538(19) -0.0016(16) -0.0011(15) -0.0074(15)
C27 0.061(2) 0.097(3) 0.074(2) -0.014(2) 0.014(2) -0.023(2)
C28 0.094(3) 0.150(5) 0.113(4) -0.031(3) 0.042(3) -0.069(3)
C29 0.089(3) 0.138(4) 0.119(4) -0.025(3) 0.020(3) -0.070(3)
C30 0.067(2) 0.075(3) 0.082(3) -0.004(2) 0.001(2) -0.028(2)
C31 0.080(3) 0.079(3) 0.096(3) -0.016(2) -0.019(3) -0.032(2)
C32 0.082(3) 0.055(2) 0.084(3) -0.017(2) -0.029(2) -0.003(2)
C33 0.057(2) 0.0533(19) 0.060(2) -0.0100(16) -0.0193(16) 0.0050(17)
C34 0.0448(17) 0.0400(17) 0.0511(18) -0.0035(14) -0.0128(15) 0.0010(14)
C35 0.0451(17) 0.0484(18) 0.059(2) -0.0005(16) -0.0102(16) -0.0060(15)
C36 0.0451(17) 0.0471(18) 0.0398(17) -0.0037(14) -0.0044(14) 0.0019(15)

loop_
_atom_type_symbol
_atom_type_description
_atom_type_scat_dispersion_real
_atom_type_scat_dispersion_imag
_atom_type_scat_source
C C 0.0033 0.0016 'International Tables Vol C Tables 4.2.6.8 and 6.1.1.4'
H H 0.0000 0.0000 'International Tables Vol C Tables 4.2.6.8 and 6.1.1.4'
N N 0.0061 0.0033 'International Tables Vol C Tables 4.2.6.8 and 6.1.1.4'
O O 0.0106 0.0060 'International Tables Vol C Tables 4.2.6.8 and 6.1.1.4'

loop_
_geom_angle_atom_site_label_1
_geom_angle_atom_site_label_2
_geom_angle_atom_site_label_3
_geom_angle
C2 N1 C1 119.8(2)
C2 N1 C16 117.9(2)
C1 N1 C16 121.3(2)
N1 C1 N2 110.4(2)
N1 C1 C25 111.1(2)
N2 C1 C25 107.3(2)
N1 C1 C36 108.9(2)
N2 C1 C36 105.9(2)
C25 C1 C36 113.1(2)
C4 N2 C7 116.9(2)
C4 N2 C1 121.4(2)
C7 N2 C1 121.2(2)
O1 C2 N1 120.2(3)
O1 C2 C3 120.2(3)
N1 C2 C3 119.0(3)
C4 C3 C2 115.5(2)
C4 C3 C6 110.3(2)
C2 C3 C6 111.3(2)
C4 C3 C5 105.4(2)
C2 C3 C5 105.9(2)
C6 C3 C5 108.0(2)
O2 C4 N2 120.1(3)
O2 C4 C3 120.3(3)
N2 C4 C3 119.4(2)
C3 C5 H5A 109.5
C3 C5 H5B 109.5
H5A C5 H5B 109.5
C3 C5 H5C 109.5
H5A C5 H5C 109.5
H5B C5 H5C 109.5
C3 C6 H6A 109.5
C3 C6 H6B 109.5
H6A C6 H6B 109.5
C3 C6 H6C 109.5
H6A C6 H6C 109.5
H6B C6 H6C 109.5
C8 C7 C12 121.8(3)
C8 C7 N2 120.5(2)
C12 C7 N2 117.4(3)
C9 C8 C7 117.3(3)
C9 C8 C15 117.9(3)
C7 C8 C15 124.6(3)
C10 C9 C8 122.5(3)
C10 C9 H9A 118.8
C8 C9 H9A 118.8
C11 C10 C9 118.2(3)
C11 C10 C14 120.9(4)
C9 C10 C14 120.9(4)
C10 C11 C12 122.5(3)
C10 C11 H11A 118.8
C12 C11 H11A 118.8
C11 C12 C7 117.5(3)
C11 C12 C13 119.3(3)
C7 C12 C13 123.2(3)
C12 C13 H13A 109.5
C12 C13 H13B 109.5
H13A C13 H13B 109.5
C12 C13 H13C 109.5
H13A C13 H13C 109.5
H13B C13 H13C 109.5
C10 C14 H14A 109.5
C10 C14 H14B 109.5
H14A C14 H14B 109.5
C10 C14 H14C 109.5
H14A C14 H14C 109.5
H14B C14 H14C 109.5
C8 C15 H15A 109.5
C8 C15 H15B 109.5
H15A C15 H15B 109.5
C8 C15 H15C 109.5
H15A C15 H15C 109.5
H15B C15 H15C 109.5
C17 C16 C21 120.8(3)
C17 C16 N1 122.6(3)
C21 C16 N1 116.5(3)
C16 C17 C18 117.6(3)
C16 C17 C24 122.8(3)
C18 C17 C24 119.6(3)
C19 C18 C17 122.9(3)
C19 C18 H18A 118.5
C17 C18 H18A 118.5
C18 C19 C20 117.5(3)
C18 C19 C23 121.5(3)
C20 C19 C23 121.1(3)
C19 C20 C21 122.8(3)
C19 C20 H20A 118.6
C21 C20 H20A 118.6
C20 C21 C16 118.2(3)
C20 C21 C22 119.8(3)
C16 C21 C22 122.1(3)
C21 C22 H22A 109.5
C21 C22 H22B 109.5
H22A C22 H22B 109.5
C21 C22 H22C 109.5
H22A C22 H22C 109.5
H22B C22 H22C 109.5
C19 C23 H23A 109.5
C19 C23 H23B 109.5
H23A C23 H23B 109.5
C19 C23 H23C 109.5
H23A C23 H23C 109.5
H23B C23 H23C 109.5
C17 C24 H24A 109.5
C17 C24 H24B 109.5
H24A C24 H24B 109.5
C17 C24 H24C 109.5
H24A C24 H24C 109.5
H24B C24 H24C 109.5
O3 C25 C26 122.0(3)
O3 C25 C1 119.3(2)
C26 C25 C1 118.7(2)
C27 C26 C35 120.1(3)
C27 C26 C25 118.8(3)
C35 C26 C25 121.1(3)
C26 C27 C28 120.9(4)
C26 C27 H27A 119.6
C28 C27 H27A 119.6
C29 C28 C27 120.1(4)
C29 C28 H28A 120.0
C27 C28 H28A 120.0
C28 C29 C30 121.4(4)
C28 C29 H29A 119.3
C30 C29 H29A 119.3
C29 C30 C31 122.7(4)
C29 C30 C35 118.4(4)
C31 C30 C35 118.8(4)
C32 C31 C30 121.8(4)
C32 C31 H31A 119.1
C30 C31 H31A 119.1
C31 C32 C33 119.9(3)
C31 C32 H32A 120.0
C33 C32 H32A 120.0
C34 C33 C32 120.6(3)
C34 C33 H33A 119.7
C32 C33 H33A 119.7
C33 C34 C35 120.6(3)
C33 C34 C36 119.0(3)
C35 C34 C36 120.2(3)
C34 C35 C26 122.8(3)
C34 C35 C30 118.1(3)
C26 C35 C30 119.1(3)
O4 C36 C34 122.4(3)
O4 C36 C1 117.2(2)
C34 C36 C1 120.3(3)

loop_
_geom_bond_atom_site_label_1
_geom_bond_atom_site_label_2
_geom_bond_distance
N1 C2 1.382(4)
N1 C1 1.462(3)
N1 C16 1.462(3)
O1 C2 1.222(3)
C1 N2 1.483(3)
C1 C25 1.552(4)
C1 C36 1.557(4)
N2 C4 1.373(3)
N2 C7 1.455(3)
O2 C4 1.222(3)
C2 C3 1.517(4)
O3 C25 1.217(3)
C3 C4 1.509(4)
C3 C6 1.528(4)
C3 C5 1.549(4)
O4 C36 1.224(3)
C5 H5A 0.9600
C5 H5B 0.9600
C5 H5C 0.9600
C6 H6A 0.9600
C6 H6B 0.9600
C6 H6C 0.9600
C7 C8 1.396(4)
C7 C12 1.401(4)
C8 C9 1.391(4)
C8 C15 1.503(4)
C9 C10 1.382(5)
C9 H9A 0.9300
C10 C11 1.376(5)
C10 C14 1.520(5)
C11 C12 1.388(4)
C11 H11A 0.9300
C12 C13 1.497(4)
C13 H13A 0.9600
C13 H13B 0.9600
C13 H13C 0.9600
C14 H14A 0.9600
C14 H14B 0.9600
C14 H14C 0.9600
C15 H15A 0.9600
C15 H15B 0.9600
C15 H15C 0.9600
C16 C17 1.396(4)
C16 C21 1.396(4)
C17 C18 1.403(4)
C17 C24 1.496(4)
C18 C19 1.369(5)
C18 H18A 0.9300
C19 C20 1.377(5)
C19 C23 1.522(5)
C20 C21 1.389(4)
C20 H20A 0.9300
C21 C22 1.493(4)
C22 H22A 0.9600
C22 H22B 0.9600
C22 H22C 0.9600
C23 H23A 0.9600
C23 H23B 0.9600
C23 H23C 0.9600
C24 H24A 0.9600
C24 H24B 0.9600
C24 H24C 0.9600
C25 C26 1.468(4)
C26 C27 1.369(4)
C26 C35 1.415(4)
C27 C28 1.396(5)
C27 H27A 0.9300
C28 C29 1.360(6)
C28 H28A 0.9300
C29 C30 1.409(6)
C29 H29A 0.9300
C30 C31 1.416(5)
C30 C35 1.420(4)
C31 C32 1.333(5)
C31 H31A 0.9300
C32 C33 1.401(5)
C32 H32A 0.9300
C33 C34 1.376(4)
C33 H33A 0.9300
C34 C35 1.410(4)
C34 C36 1.462(4)
